data_2211001
loop_
_publ_author_name
'Hartung, Jens'
'Greb, Marco'
'Svoboda, Ingrid'
'Fuess, Hartmut'

_publ_section_title
;Methyl
 5-<i>cis</i>-bromo-2,2,6-trimethyl-6-<i>trans</i>-phenyltetrahydropyran-3-carboxylate
;
_journal_coeditor_code GA2006
_journal_issue 11
_journal_name_full 'Acta Crystallographica Section E'
_journal_page_first o4975
_journal_page_last o4976
_journal_paper_doi 10.1107/S1600536806039055
_journal_volume 62
_journal_year 2006
_chemical_formula_iupac 'C16 H21 Br O3'
_chemical_formula_moiety 'C16 H21 Br O3'
_chemical_formula_sum 'C16 H21 Br O3'
_chemical_formula_weight 341.24
_chemical_name_systematic
;Methyl
 5-cis-bromo-2,2,6-trimethyl-6-trans-phenyltetrahydropyran-3-carboxylate
;
_space_group_IT_number 14
_symmetry_cell_setting monoclinic
_symmetry_space_group_name_Hall '-P 2ybc'
_symmetry_space_group_name_H-M 'P 1 21/c 1'
_atom_sites_solution_hydrogens geom
_atom_sites_solution_primary direct
_atom_sites_solution_secondary difmap
_audit_creation_method SHELXL-97
_cell_angle_alpha 90.00
_cell_angle_beta 101.26(2)
_cell_angle_gamma 90.00
_cell_formula_units_Z 4
_cell_length_a 10.547(2)
_cell_length_b 19.805(3)
_cell_length_c 7.5980(10)
_cell_measurement_reflns_used 25
_cell_measurement_temperature 304(2)
_cell_measurement_theta_max 11.96
_cell_measurement_theta_min 3.66
_cell_volume 1556.5(4)
_computing_cell_refinement
;
CAD-4 Diffractometer Control Software
;
_computing_data_collection
;
CAD-4 Diffractometer Control Software (Nonius, 1993)
;
_computing_data_reduction
;
CAD-4 Diffractometer Control Software
;
_computing_molecular_graphics
;
PLATON2002 (Spek, 2003) and ORTEP-3 (Farrugia, 1997,
2005)
;
_computing_publication_material SHELXL97
_computing_structure_refinement 'SHELXL97 (Sheldrick, 1997)'
_computing_structure_solution 'SHELXS97 (Sheldrick, 1997)'
_diffrn_ambient_temperature 304(2)
_diffrn_measured_fraction_theta_full 0.999
_diffrn_measured_fraction_theta_max 0.999
_diffrn_measurement_device_type 'Enraf--Nonius CAD-4'
_diffrn_measurement_method \w/2\q
_diffrn_radiation_monochromator graphite
_diffrn_radiation_source 'fine-focus sealed tube'
_diffrn_radiation_type MoK\a
_diffrn_radiation_wavelength 0.71073
_diffrn_reflns_av_R_equivalents 0.0472
_diffrn_reflns_av_sigmaI/netI 0.0549
_diffrn_reflns_limit_h_max 12
_diffrn_reflns_limit_h_min -12
_diffrn_reflns_limit_k_max 0
_diffrn_reflns_limit_k_min -24
_diffrn_reflns_limit_l_max 2
_diffrn_reflns_limit_l_min -9
_diffrn_reflns_number 3907
_diffrn_reflns_theta_full 25.98
_diffrn_reflns_theta_max 25.98
_diffrn_reflns_theta_min 1.97
_diffrn_standards_decay_% 4.20
_diffrn_standards_interval_time 120
_diffrn_standards_number 3
_exptl_absorpt_coefficient_mu 2.645
_exptl_absorpt_correction_T_max 0.711
_exptl_absorpt_correction_T_min 0.466
_exptl_absorpt_correction_type psi-scan
_exptl_absorpt_process_details '(North <i>et al.</i>,  1968)'
_exptl_crystal_colour colourless
_exptl_crystal_density_diffrn 1.456
_exptl_crystal_density_method 'not measured'
_exptl_crystal_description Prism
_exptl_crystal_F_000 704
_exptl_crystal_size_max 0.33
_exptl_crystal_size_mid 0.17
_exptl_crystal_size_min 0.13
_refine_diff_density_max 0.752
_refine_diff_density_min -0.769
_refine_ls_extinction_method none
_refine_ls_goodness_of_fit_ref 1.039
_refine_ls_hydrogen_treatment constr
_refine_ls_matrix_type full
_refine_ls_number_parameters 185
_refine_ls_number_reflns 3052
_refine_ls_number_restraints 0
_refine_ls_restrained_S_all 1.039
_refine_ls_R_factor_all 0.0955
_refine_ls_R_factor_gt 0.0454
_refine_ls_shift/su_max 0.001
_refine_ls_shift/su_mean 0.000
_refine_ls_structure_factor_coef Fsqd
_refine_ls_weighting_details 'calc w=1/[\s^2^(Fo^2^)+(0.0826P)^2^+0.1955P] where P=(Fo^2^+2Fc^2^)/3'
_refine_ls_weighting_scheme calc
_refine_ls_wR_factor_gt 0.1190
_refine_ls_wR_factor_ref 0.1363
_reflns_number_gt 1966
_reflns_number_total 3052
_reflns_threshold_expression I>2\s(I)
_cod_data_source_file ga2006.cif
_cod_data_source_block I
_cod_original_sg_symbol_H-M 'P 21/c'
_cod_database_code 2211001
_cod_database_fobs_code 2211001

loop_
_symmetry_equiv_pos_as_xyz
'x, y, z'
'-x, y+1/2, -z+1/2'
'-x, -y, -z'
'x, -y-1/2, z-1/2'

loop_
_atom_site_type_symbol
_atom_site_label
_atom_site_fract_x
_atom_site_fract_y
_atom_site_fract_z
_atom_site_U_iso_or_equiv
_atom_site_adp_type
_atom_site_calc_flag
_atom_site_refinement_flags
_atom_site_occupancy
C C6 0.3332(3) 0.34478(18) 0.3770(4) 0.0359(8) Uani d . 1
C C5 0.3106(3) 0.40947(19) 0.2666(4) 0.0415(8) Uani d . 1
H H5 0.3387 0.4477 0.3467 0.050 Uiso calc R 1
C C4 0.1697(3) 0.4202(2) 0.1804(5) 0.0444(9) Uani d . 1
H H4A 0.1400 0.3833 0.0988 0.053 Uiso calc R 1
H H4B 0.1606 0.4619 0.1119 0.053 Uiso calc R 1
C C3 0.0877(3) 0.42376(18) 0.3249(4) 0.0380(8) Uani d . 1
H H3 0.1106 0.4651 0.3945 0.046 Uiso calc R 1
C C2 0.1123(3) 0.36272(18) 0.4558(4) 0.0362(8) Uani d . 1
C C7 0.3067(4) 0.2808(2) 0.2657(5) 0.0478(9) Uani d . 1
H H7A 0.3043 0.2429 0.3436 0.057 Uiso calc R 1
H H7B 0.3740 0.2743 0.1986 0.057 Uiso calc R 1
H H7C 0.2250 0.2849 0.1845 0.057 Uiso calc R 1
C C8 0.4693(3) 0.34401(18) 0.4956(4) 0.0370(8) Uani d . 1
C C9 0.0786(3) 0.3795(2) 0.6369(4) 0.0454(9) Uani d . 1
H H9A 0.1308 0.4166 0.6904 0.054 Uiso calc R 1
H H9B 0.0948 0.3408 0.7142 0.054 Uiso calc R 1
H H9C -0.0111 0.3916 0.6203 0.054 Uiso calc R 1
C C10 0.0367(4) 0.30020(19) 0.3780(5) 0.0477(9) Uani d . 1
H H10A 0.0411 0.2958 0.2535 0.057 Uiso calc R 1
H H10B -0.0520 0.3047 0.3895 0.057 Uiso calc R 1
H H10C 0.0734 0.2608 0.4421 0.057 Uiso calc R 1
C C11 -0.0528(3) 0.42832(19) 0.2346(5) 0.0437(9) Uani d . 1
C C12 0.5617(4) 0.2967(2) 0.4743(5) 0.0512(10) Uani d . 1
H H12 0.5426 0.2638 0.3857 0.061 Uiso calc R 1
C C13 0.6832(4) 0.2984(3) 0.5858(6) 0.0653(12) Uani d . 1
H H13 0.7451 0.2668 0.5694 0.078 Uiso calc R 1
C C14 0.7133(4) 0.3452(3) 0.7182(6) 0.0628(12) Uani d . 1
H H14 0.7942 0.3449 0.7937 0.075 Uiso calc R 1
C C15 0.6230(4) 0.3931(2) 0.7395(5) 0.0565(11) Uani d . 1
H H15 0.6434 0.4261 0.8275 0.068 Uiso calc R 1
C C16 0.5017(4) 0.3921(2) 0.6299(5) 0.0473(9) Uani d . 1
H H16 0.4407 0.4242 0.6465 0.057 Uiso calc R 1
C C17 -0.2661(4) 0.4406(3) 0.2807(6) 0.0631(12) Uani d . 1
H H17A -0.3120 0.4464 0.3770 0.076 Uiso calc R 1
H H17B -0.2896 0.3981 0.2226 0.076 Uiso calc R 1
H H17C -0.2881 0.4765 0.1955 0.076 Uiso calc R 1
O O1 0.2496(2) 0.35032(12) 0.5064(3) 0.0352(5) Uani d . 1
O O2 -0.0934(3) 0.4207(2) 0.0790(4) 0.0777(11) Uani d . 1
O O3 -0.1294(2) 0.44154(15) 0.3511(3) 0.0515(7) Uani d . 1
Br Br1 0.41227(4) 0.40995(3) 0.07575(5) 0.0671(2) Uani d . 1

loop_
_atom_site_aniso_label
_atom_site_aniso_U_11
_atom_site_aniso_U_22
_atom_site_aniso_U_33
_atom_site_aniso_U_12
_atom_site_aniso_U_13
_atom_site_aniso_U_23
C6 0.0313(16) 0.049(2) 0.0292(15) 0.0023(15) 0.0097(12) 0.0000(14)
C5 0.0369(18) 0.057(2) 0.0315(17) 0.0013(17) 0.0100(14) 0.0068(15)
C4 0.0394(19) 0.058(3) 0.0347(18) -0.0005(17) 0.0050(14) 0.0145(16)
C3 0.0312(17) 0.047(2) 0.0338(17) -0.0007(15) 0.0024(13) 0.0037(14)
C2 0.0312(17) 0.045(2) 0.0313(16) 0.0013(15) 0.0032(13) 0.0021(14)
C7 0.042(2) 0.060(3) 0.0407(19) -0.0019(18) 0.0051(15) -0.0129(17)
C8 0.0307(17) 0.052(2) 0.0287(15) 0.0021(15) 0.0073(13) 0.0060(15)
C9 0.0394(19) 0.060(2) 0.0380(18) 0.0063(18) 0.0115(15) 0.0063(17)
C10 0.0400(19) 0.050(2) 0.051(2) -0.0040(18) 0.0047(16) 0.0013(18)
C11 0.0348(19) 0.051(2) 0.042(2) 0.0034(16) 0.0002(15) 0.0049(16)
C12 0.041(2) 0.062(3) 0.050(2) 0.0037(19) 0.0077(16) -0.0011(18)
C13 0.036(2) 0.091(4) 0.069(3) 0.017(2) 0.0105(19) 0.013(3)
C14 0.034(2) 0.100(4) 0.050(2) -0.005(2) -0.0006(17) 0.012(2)
C15 0.048(2) 0.083(3) 0.0351(19) -0.013(2) -0.0016(16) -0.0021(19)
C16 0.0402(19) 0.063(3) 0.0389(19) 0.0027(18) 0.0076(15) -0.0032(17)
C17 0.031(2) 0.087(3) 0.070(3) 0.006(2) 0.0067(19) 0.013(2)
O1 0.0299(11) 0.0492(14) 0.0275(10) 0.0016(10) 0.0080(9) 0.0040(9)
O2 0.0437(17) 0.143(3) 0.0416(17) 0.0101(17) -0.0029(13) -0.0046(17)
O3 0.0317(13) 0.0744(19) 0.0470(14) 0.0064(13) 0.0041(11) 0.0015(13)
Br1 0.0451(3) 0.1153(5) 0.0448(3) 0.0036(2) 0.01861(18) 0.0241(2)

loop_
_atom_type_symbol
_atom_type_description
_atom_type_scat_dispersion_real
_atom_type_scat_dispersion_imag
_atom_type_scat_source
C C 0.0033 0.0016 'International Tables Vol C Tables 4.2.6.8 and 6.1.1.4'
H H 0.0000 0.0000 'International Tables Vol C Tables 4.2.6.8 and 6.1.1.4'
O O 0.0106 0.0060 'International Tables Vol C Tables 4.2.6.8 and 6.1.1.4'
Br Br -0.2901 2.4595 'International Tables Vol C Tables 4.2.6.8 and 6.1.1.4'

loop_
_geom_angle_atom_site_label_1
_geom_angle_atom_site_label_2
_geom_angle_atom_site_label_3
_geom_angle
_geom_angle_publ_flag
O1 C6 C7 111.8(3) ?
O1 C6 C5 105.0(3) yes
C7 C6 C5 113.7(3) ?
O1 C6 C8 103.0(2) ?
C7 C6 C8 111.5(3) ?
C5 C6 C8 111.0(3) ?
C4 C5 C6 113.0(3) yes
C4 C5 Br1 108.1(2) ?
C6 C5 Br1 111.2(2) ?
C4 C5 H5 108.2 ?
C6 C5 H5 108.2 ?
Br1 C5 H5 108.2 ?
C5 C4 C3 109.9(3) yes
C5 C4 H4A 109.7 ?
C3 C4 H4A 109.7 ?
C5 C4 H4B 109.7 ?
C3 C4 H4B 109.7 ?
H4A C4 H4B 108.2 ?
C11 C3 C4 108.7(3) ?
C11 C3 C2 111.3(3) ?
C4 C3 C2 112.2(3) yes
C11 C3 H3 108.2 ?
C4 C3 H3 108.2 ?
C2 C3 H3 108.2 ?
O1 C2 C9 101.3(2) ?
O1 C2 C10 112.7(3) ?
C9 C2 C10 109.3(3) ?
O1 C2 C3 109.6(3) yes
C9 C2 C3 111.7(3) ?
C10 C2 C3 111.9(3) ?
C6 C7 H7A 109.5 ?
C6 C7 H7B 109.5 ?
H7A C7 H7B 109.5 ?
C6 C7 H7C 109.5 ?
H7A C7 H7C 109.5 ?
H7B C7 H7C 109.5 ?
C12 C8 C16 118.2(3) ?
C12 C8 C6 122.4(3) ?
C16 C8 C6 119.4(3) ?
C2 C9 H9A 109.5 ?
C2 C9 H9B 109.5 ?
H9A C9 H9B 109.5 ?
C2 C9 H9C 109.5 ?
H9A C9 H9C 109.5 ?
H9B C9 H9C 109.5 ?
C2 C10 H10A 109.5 ?
C2 C10 H10B 109.5 ?
H10A C10 H10B 109.5 ?
C2 C10 H10C 109.5 ?
H10A C10 H10C 109.5 ?
H10B C10 H10C 109.5 ?
O2 C11 O3 122.6(3) ?
O2 C11 C3 125.2(4) ?
O3 C11 C3 112.2(3) ?
C8 C12 C13 119.9(4) ?
C8 C12 H12 120.1 ?
C13 C12 H12 120.1 ?
C14 C13 C12 121.4(4) ?
C14 C13 H13 119.3 ?
C12 C13 H13 119.3 ?
C13 C14 C15 119.4(4) ?
C13 C14 H14 120.3 ?
C15 C14 H14 120.3 ?
C14 C15 C16 120.0(4) ?
C14 C15 H15 120.0 ?
C16 C15 H15 120.0 ?
C15 C16 C8 121.2(4) ?
C15 C16 H16 119.4 ?
C8 C16 H16 119.4 ?
O3 C17 H17A 109.5 ?
O3 C17 H17B 109.5 ?
H17A C17 H17B 109.5 ?
O3 C17 H17C 109.5 ?
H17A C17 H17C 109.5 ?
H17B C17 H17C 109.5 ?
C2 O1 C6 123.0(2) yes
C11 O3 C17 116.3(3) ?

loop_
_geom_bond_atom_site_label_1
_geom_bond_atom_site_label_2
_geom_bond_distance
_geom_bond_publ_flag
C6 O1 1.447(3) yes
C6 C7 1.519(5) ?
C6 C5 1.525(5) yes
C6 C8 1.538(4) ?
C5 C4 1.517(5) yes
C5 Br1 1.965(3) yes
C5 H5 0.9800 ?
C4 C3 1.526(5) yes
C4 H4A 0.9700 ?
C4 H4B 0.9700 ?
C3 C11 1.510(5) yes
C3 C2 1.555(5) yes
C3 H3 0.9800 ?
C2 O1 1.445(4) yes
C2 C9 1.523(4) ?
C2 C10 1.528(5) ?
C7 H7A 0.9600 ?
C7 H7B 0.9600 ?
C7 H7C 0.9600 ?
C8 C12 1.383(5) ?
C8 C16 1.389(5) ?
C9 H9A 0.9600 ?
C9 H9B 0.9600 ?
C9 H9C 0.9600 ?
C10 H10A 0.9600 ?
C10 H10B 0.9600 ?
C10 H10C 0.9600 ?
C11 O2 1.186(4) yes
C11 O3 1.336(5) yes
C12 C13 1.392(5) ?
C12 H12 0.9300 ?
C13 C14 1.360(6) ?
C13 H13 0.9300 ?
C14 C15 1.376(6) ?
C14 H14 0.9300 ?
C15 C16 1.384(5) ?
C15 H15 0.9300 ?
C16 H16 0.9300 ?
C17 O3 1.437(4) yes
C17 H17A 0.9600 ?
C17 H17B 0.9600 ?
C17 H17C 0.9600 ?

loop_
_geom_torsion_atom_site_label_1
_geom_torsion_atom_site_label_2
_geom_torsion_atom_site_label_3
_geom_torsion_atom_site_label_4
_geom_torsion
_geom_torsion_publ_flag
O1 C6 C5 C4 -56.3(4) yes
C7 C6 C5 C4 66.3(4) ?
C8 C6 C5 C4 -166.9(3) ?
O1 C6 C5 Br1 -178.0(2) ?
C7 C6 C5 Br1 -55.4(3) ?
C8 C6 C5 Br1 71.3(3) ?
C6 C5 C4 C3 59.4(4) yes
Br1 C5 C4 C3 -177.2(2) ?
C5 C4 C3 C11 -175.1(3) ?
C5 C4 C3 C2 -51.6(4) yes
C11 C3 C2 O1 166.5(3) ?
C4 C3 C2 O1 44.5(4) yes
C11 C3 C2 C9 -82.1(4) ?
C4 C3 C2 C9 155.9(3) ?
C11 C3 C2 C10 40.7(4) ?
C4 C3 C2 C10 -81.3(3) ?
O1 C6 C8 C12 131.6(3) ?
C7 C6 C8 C12 11.5(4) yes
C5 C6 C8 C12 -116.4(4) ?
O1 C6 C8 C16 -48.1(4) ?
C7 C6 C8 C16 -168.2(3) ?
C5 C6 C8 C16 63.9(4) ?
C4 C3 C11 O2 9.9(5) ?
C2 C3 C11 O2 -114.1(4) ?
C4 C3 C11 O3 -170.8(3) ?
C2 C3 C11 O3 65.2(4) ?
C16 C8 C12 C13 -0.2(6) ?
C6 C8 C12 C13 -179.9(4) ?
C8 C12 C13 C14 1.0(7) ?
C12 C13 C14 C15 -1.8(7) ?
C13 C14 C15 C16 1.8(6) ?
C14 C15 C16 C8 -1.1(6) ?
C12 C8 C16 C15 0.3(5) ?
C6 C8 C16 C15 179.9(3) ?
C9 C2 O1 C6 -167.8(3) ?
C10 C2 O1 C6 75.6(4) ?
C3 C2 O1 C6 -49.7(4) yes
C7 C6 O1 C2 -69.4(4) ?
C5 C6 O1 C2 54.4(4) yes
C8 C6 O1 C2 170.7(3) ?
O2 C11 O3 C17 5.0(6) ?
C3 C11 O3 C17 -174.3(3) ?
